data_4108398
loop_
_publ_author_name
'Jonathan L. Sessler'
'Sung Kuk Kim'
'Dustin E. Gross'
'Chang-Hee Lee'
'Jong Seung Kim'
'Vincent M. Lynch'

_publ_section_title
;
 Crown-6-calix[4]arene-Capped Calix[4]pyrrole: An Ion-Pair Receptor for
 Solvent-Separated CsF Ions
;
_journal_name_full 'Journal of the American Chemical Society'
_journal_page_first 13162
_journal_page_last 13166
_journal_paper_doi 10.1021/ja804976f
_journal_volume 130
_journal_year 2008
_chemical_formula_sum 'C96 H82 Cl Cs F N5 O14'
_chemical_formula_weight 1717.03
_chemical_name_systematic
;
 ?
;
_space_group_IT_number 61
_symmetry_cell_setting orthorhombic
_symmetry_space_group_name_Hall '-P 2ac 2ab'
_symmetry_space_group_name_H-M 'P b c a'
_atom_sites_solution_hydrogens geom
_atom_sites_solution_primary direct
_atom_sites_solution_secondary difmap
_audit_creation_method SHELXL-97
_cell_angle_alpha 90.00
_cell_angle_beta 90.00
_cell_angle_gamma 90.00
_cell_formula_units_Z 8
_cell_length_a 20.6700(5)
_cell_length_b 27.1980(7)
_cell_length_c 28.7260(9)
_cell_measurement_temperature 293(2)
_cell_volume 16149.3(8)
_computing_structure_refinement 'SHELXL-97 (Sheldrick, 1997)'
_diffrn_ambient_temperature 293(2)
_diffrn_measured_fraction_theta_full 0.659
_diffrn_measured_fraction_theta_max 0.659
_diffrn_radiation_monochromator graphite
_diffrn_radiation_source 'fine-focus sealed tube'
_diffrn_radiation_type MoK\a
_diffrn_radiation_wavelength 0.71070
_diffrn_reflns_av_R_equivalents 0.0000
_diffrn_reflns_av_sigmaI/netI 0.1673
_diffrn_reflns_limit_h_max 23
_diffrn_reflns_limit_h_min 0
_diffrn_reflns_limit_k_max 32
_diffrn_reflns_limit_k_min 0
_diffrn_reflns_limit_l_max 31
_diffrn_reflns_limit_l_min 0
_diffrn_reflns_number 10082
_diffrn_reflns_theta_full 25.65
_diffrn_reflns_theta_max 25.65
_diffrn_reflns_theta_min 2.99
_exptl_absorpt_coefficient_mu 0.566
_exptl_crystal_density_diffrn 1.412
_exptl_crystal_F_000 7088
_refine_diff_density_max 1.684
_refine_diff_density_min -1.217
_refine_diff_density_rms 0.135
_refine_ls_extinction_method none
_refine_ls_goodness_of_fit_ref 1.047
_refine_ls_hydrogen_treatment mixed
_refine_ls_matrix_type full
_refine_ls_number_parameters 429
_refine_ls_number_reflns 10082
_refine_ls_number_restraints 0
_refine_ls_restrained_S_all 1.047
_refine_ls_R_factor_all 0.2815
_refine_ls_R_factor_gt 0.1683
_refine_ls_shift/su_max 3.806
_refine_ls_shift/su_mean 0.374
_refine_ls_structure_factor_coef Fsqd
_refine_ls_weighting_details 'calc w=1/[\s^2^(Fo^2^)+(0.1163P)^2^+554.0789P] where P=(Fo^2^+2Fc^2^)/3'
_refine_ls_weighting_scheme calc
_refine_ls_wR_factor_gt 0.3399
_refine_ls_wR_factor_ref 0.4349
_reflns_number_gt 5374
_reflns_number_total 10082
_reflns_threshold_expression >2sigma(I)
_cod_data_source_file ja804976f_si_002.cif
_cod_data_source_block ksk12
_cod_database_code 4108398

loop_
_symmetry_equiv_pos_as_xyz
'x, y, z'
'-x+1/2, -y, z+1/2'
'x+1/2, -y+1/2, -z'
'-x, y+1/2, -z+1/2'
'-x, -y, -z'
'x-1/2, y, -z-1/2'
'-x-1/2, y-1/2, z'
'x, -y-1/2, z-1/2'

loop_
_atom_site_label
_atom_site_type_symbol
_atom_site_fract_x
_atom_site_fract_y
_atom_site_fract_z
_atom_site_U_iso_or_equiv
_atom_site_adp_type
_atom_site_occupancy
_atom_site_symmetry_multiplicity
_atom_site_calc_flag
_atom_site_refinement_flags
Cs1 Cs 0.32393(6) 0.49311(5) 0.17092(5) 0.0551(5) Uiso 1 1 d .
F1 F 0.3344(5) 0.2104(4) -0.0978(4) 0.052(3) Uiso 1 1 d .
Cl97 Cl 0.0845(10) 0.5813(8) 0.2533(7) 0.137(7) Uiso 0.50 1 d P
Cl98 Cl 0.2170(8) 0.5958(7) 0.2263(6) 0.105(5) Uiso 0.50 1 d P
Cl99 Cl 0.1810(11) 0.5792(10) 0.3222(9) 0.170(8) Uiso 0.50 1 d P
Cl3 Cl 0.5364(8) 0.1985(7) 0.1463(6) 0.103(5) Uiso 0.50 1 d P
Cl4 Cl 0.4278(12) 0.1336(11) 0.1288(10) 0.198(9) Uiso 0.50 1 d P
Cl5 Cl 0.5536(10) 0.1134(9) 0.0865(8) 0.152(7) Uiso 0.50 1 d P
O17 O 0.4985(6) 0.3844(5) -0.0441(5) 0.051(4) Uiso 1 1 d .
O31 O 0.1591(6) 0.2709(6) 0.0379(5) 0.060(4) Uiso 1 1 d .
O49 O 0.1896(6) 0.3689(5) 0.0753(5) 0.051(4) Uiso 1 1 d .
O50 O 0.4258(5) 0.3795(5) 0.0494(4) 0.042(3) Uiso 1 1 d .
O51 O 0.2971(6) 0.5070(6) 0.0632(5) 0.059(4) Uiso 1 1 d .
O52 O 0.3035(12) 0.5936(11) 0.1179(9) 0.133(8) Uiso 1 1 d .
O53 O 0.3359(6) 0.3827(5) 0.1909(5) 0.053(4) Uiso 1 1 d .
O69 O 0.374(2) 0.534(2) 0.2673(18) 0.26(2) Uiso 1 1 d .
O93 O 0.3206(12) 0.4433(11) 0.2668(9) 0.136(8) Uiso 1 1 d .
O101 O 0.4681(10) 0.2234(9) 0.0228(8) 0.119(7) Uiso 1 1 d .
N2 N 0.4442(7) 0.1656(6) -0.1281(6) 0.044(4) Uiso 1 1 d .
N3 N 0.3153(7) 0.1117(6) -0.0909(6) 0.048(4) Uiso 1 1 d .
N4 N 0.3533(7) 0.2410(6) -0.1877(6) 0.043(4) Uiso 1 1 d .
N5 N 0.2278(7) 0.1847(6) -0.1514(6) 0.042(4) Uiso 1 1 d .
C7 C 0.4728(11) 0.0407(9) -0.0711(9) 0.070(7) Uiso 1 1 d .
C8 C 0.4395(10) 0.1206(9) -0.0324(8) 0.065(6) Uiso 1 1 d .
C9 C 0.4603(9) 0.1169(9) -0.1203(8) 0.053(6) Uiso 1 1 d .
C10 C 0.5082(10) 0.1028(9) -0.1507(8) 0.058(6) Uiso 1 1 d .
C11 C 0.5197(10) 0.1442(8) -0.1804(8) 0.059(6) Uiso 1 1 d .
C12 C 0.4790(9) 0.1825(8) -0.1658(7) 0.054(5) Uiso 1 1 d .
C13 C 0.5215(10) 0.3013(8) -0.0686(8) 0.055(6) Uiso 1 1 d .
C14 C 0.5147(9) 0.2643(8) -0.1038(7) 0.047(5) Uiso 1 1 d .
C15 C 0.4785(8) 0.2731(7) -0.1437(7) 0.039(5) Uiso 1 1 d .
C16 C 0.4130(9) 0.2425(8) -0.2106(7) 0.047(5) Uiso 1 1 d .
C18 C 0.4578(9) 0.3553(8) -0.1155(7) 0.049(5) Uiso 1 1 d .
C19 C 0.3343(9) 0.2647(8) -0.2616(7) 0.054(6) Uiso 1 1 d .
C20 C 0.3054(9) 0.2546(8) -0.2190(7) 0.049(5) Uiso 1 1 d .
C21 C 0.2351(9) 0.2576(8) -0.2046(7) 0.047(5) Uiso 1 1 d .
C22 C 0.2310(10) 0.2936(9) -0.1611(8) 0.061(6) Uiso 1 1 d .
C23 C 0.2082(9) 0.2084(8) -0.1921(7) 0.050(5) Uiso 1 1 d .
C24 C 0.1605(9) 0.1800(8) -0.2115(8) 0.053(6) Uiso 1 1 d .
C25 C 0.1479(10) 0.1384(9) -0.1803(8) 0.058(6) Uiso 1 1 d .
C26 C 0.2102(10) 0.1984(9) 0.0127(8) 0.060(6) Uiso 1 1 d .
C27 C 0.2200(9) 0.1614(8) -0.0186(7) 0.051(5) Uiso 1 1 d .
C28 C 0.1356(9) 0.0802(8) -0.0928(7) 0.051(5) Uiso 1 1 d .
C29 C 0.1840(8) 0.1592(7) -0.0612(7) 0.042(5) Uiso 1 1 d .
C30 C 0.1662(9) 0.2354(8) 0.0034(7) 0.048(5) Uiso 1 1 d .
C32 C 0.1920(8) 0.1435(7) -0.1442(6) 0.033(4) Uiso 1 1 d .
C33 C 0.2548(9) 0.0885(8) -0.0881(7) 0.046(5) Uiso 1 1 d .
C34 C 0.2630(9) 0.0398(8) -0.0812(7) 0.051(5) Uiso 1 1 d .
C35 C 0.3631(9) 0.0756(8) -0.0829(7) 0.046(5) Uiso 1 1 d .
C36 C 0.3323(9) 0.0301(8) -0.0762(7) 0.050(5) Uiso 1 1 d .
C37 C 0.5322(10) 0.2443(9) -0.2171(8) 0.059(6) Uiso 1 1 d .
C38 C 0.5261(9) 0.3764(8) 0.0011(7) 0.050(5) Uiso 1 1 d .
C39 C 0.4916(9) 0.3460(8) -0.0750(7) 0.045(5) Uiso 1 1 d .
C40 C 0.1967(10) 0.2792(9) -0.2456(8) 0.063(6) Uiso 1 1 d .
C41 C 0.1307(10) 0.3136(9) 0.0244(8) 0.064(6) Uiso 1 1 d .
C42 C 0.4319(9) 0.0906(8) -0.0777(7) 0.051(5) Uiso 1 1 d .
C43 C 0.4750(9) 0.2349(8) -0.1828(7) 0.046(5) Uiso 1 1 d .
C44 C 0.4032(9) 0.2583(8) -0.2560(8) 0.056(6) Uiso 1 1 d .
C45 C 0.4509(9) 0.3187(8) -0.1498(8) 0.050(6) Uiso 1 1 d .
C46 C 0.1933(8) 0.1182(7) -0.0979(7) 0.040(5) Uiso 1 1 d .
C47 C 0.1393(9) 0.1961(8) -0.0688(7) 0.047(5) Uiso 1 1 d .
C48 C 0.1291(9) 0.2352(8) -0.0367(8) 0.053(6) Uiso 1 1 d .
C54 C 0.1583(10) 0.4880(9) 0.1303(9) 0.070(7) Uiso 1 1 d .
C55 C 0.1849(8) 0.4051(8) 0.1089(7) 0.044(5) Uiso 1 1 d .
C56 C 0.1254(11) 0.3496(9) 0.0662(8) 0.067(7) Uiso 1 1 d .
C57 C 0.1604(10) 0.4726(10) 0.1763(9) 0.067(7) Uiso 1 1 d .
C58 C 0.1796(10) 0.4272(9) 0.1904(8) 0.069(6) Uiso 1 1 d .
C59 C 0.2098(10) 0.3397(9) 0.1710(8) 0.066(6) Uiso 1 1 d .
C60 C 0.2750(11) 0.3214(10) 0.1495(9) 0.065(7) Uiso 1 1 d .
C62 C 0.294(2) 0.4763(18) 0.3070(16) 0.156(16) Uiso 1 1 d .
C63 C 0.348(2) 0.401(2) 0.2745(18) 0.167(17) Uiso 1 1 d .
C64 C 0.3910(9) 0.3265(8) 0.1399(7) 0.047(5) Uiso 1 1 d .
C65 C 0.4559(9) 0.3538(8) 0.1479(8) 0.058(6) Uiso 1 1 d .
C66 C 0.4807(9) 0.4432(8) 0.1562(8) 0.054(6) Uiso 1 1 d .
C67 C 0.4584(9) 0.4037(8) 0.1279(7) 0.047(5) Uiso 1 1 d .
C68 C 0.421(3) 0.568(3) 0.265(2) 0.24(3) Uiso 1 1 d .
C70 C 0.3675(13) 0.6074(11) 0.2007(10) 0.082(8) Uiso 1 1 d .
C71 C 0.3413(10) 0.4273(9) -0.0324(9) 0.070(7) Uiso 1 1 d .
C72 C 0.3474(8) 0.4581(7) 0.0048(7) 0.041(5) Uiso 1 1 d .
C73 C 0.4146(9) 0.4767(8) 0.0182(7) 0.051(5) Uiso 1 1 d .
C74 C 0.4399(9) 0.4636(8) 0.0656(7) 0.049(5) Uiso 1 1 d .
C75 C 0.4620(10) 0.5028(9) 0.0952(8) 0.067(6) Uiso 1 1 d .
C76 C 0.4844(9) 0.4900(8) 0.1400(8) 0.053(5) Uiso 1 1 d .
C77 C 0.4426(9) 0.4148(8) 0.0805(7) 0.047(5) Uiso 1 1 d .
C78 C 0.2879(11) 0.5571(10) 0.0457(9) 0.075(7) Uiso 1 1 d .
C79 C 0.257(2) 0.5882(16) 0.0884(15) 0.137(13) Uiso 1 1 d .
C80 C 0.2820(9) 0.4091(8) -0.0456(8) 0.056(6) Uiso 1 1 d .
C81 C 0.2318(9) 0.4540(8) 0.0175(7) 0.045(5) Uiso 1 1 d .
C82 C 0.2259(10) 0.4237(9) -0.0205(8) 0.062(6) Uiso 1 1 d .
C83 C 0.1700(10) 0.4689(9) 0.0443(8) 0.065(6) Uiso 1 1 d .
C84 C 0.323(3) 0.643(3) 0.136(3) 0.24(3) Uiso 1 1 d .
C85 C 0.4193(18) 0.6074(15) 0.2272(14) 0.129(12) Uiso 1 1 d .
C86 C 0.3440(14) 0.3646(13) 0.2376(12) 0.101(10) Uiso 1 1 d .
C87 C 0.3894(10) 0.2853(9) 0.1106(8) 0.062(6) Uiso 1 1 d .
C88 C 0.3310(10) 0.2611(9) 0.1013(8) 0.058(6) Uiso 1 1 d .
C89 C 0.2734(10) 0.2799(9) 0.1188(8) 0.063(6) Uiso 1 1 d .
C90 C 0.4808(10) 0.3490(8) 0.0356(8) 0.056(6) Uiso 1 1 d .
C91 C 0.1922(10) 0.3909(9) 0.1552(8) 0.059(6) Uiso 1 1 d .
C92 C 0.1720(10) 0.4534(8) 0.0947(8) 0.056(6) Uiso 1 1 d .
C94 C 0.3352(9) 0.3422(8) 0.1590(7) 0.051(6) Uiso 1 1 d .
C95 C 0.2932(10) 0.4718(8) 0.0269(8) 0.050(6) Uiso 1 1 d .
C96 C 0.157(2) 0.613(2) 0.2606(19) 0.20(2) Uiso 1 1 d .
C100 C 0.367(3) 0.494(3) 0.310(2) 0.23(2) Uiso 1 1 d .
C102 C 0.516(4) 0.172(4) 0.123(3) 0.31(4) Uiso 1 1 d .
O107 O 0.8565(7) 0.2547(6) 0.0153(6) 0.072(4) Uiso 1 1 d .
C106 C 0.8291(11) 0.2063(9) 0.0170(9) 0.071(7) Uiso 1 1 d .
C108 C 0.3761(18) 0.6403(15) 0.1645(15) 0.126(13) Uiso 1 1 d .

loop_
_atom_type_symbol
_atom_type_description
_atom_type_scat_dispersion_real
_atom_type_scat_dispersion_imag
_atom_type_scat_source
C C 0.0033 0.0016 'International Tables Vol C Tables 4.2.6.8 and 6.1.1.4'
H H 0.0000 0.0000 'International Tables Vol C Tables 4.2.6.8 and 6.1.1.4'
N N 0.0061 0.0033 'International Tables Vol C Tables 4.2.6.8 and 6.1.1.4'
O O 0.0106 0.0060 'International Tables Vol C Tables 4.2.6.8 and 6.1.1.4'
Cl Cl 0.1484 0.1585 'International Tables Vol C Tables 4.2.6.8 and 6.1.1.4'
Cs Cs -0.3680 2.1192 'International Tables Vol C Tables 4.2.6.8 and 6.1.1.4'
F F 0.0171 0.0103 'International Tables Vol C Tables 4.2.6.8 and 6.1.1.4'

loop_
_geom_angle_atom_site_label_1
_geom_angle_atom_site_label_2
_geom_angle_atom_site_label_3
_geom_angle
O93 Cs1 O53 53.3(6)
O93 Cs1 O69 51.4(12)
O53 Cs1 O69 98.9(11)
O93 Cs1 O51 157.7(6)
O53 Cs1 O51 108.3(4)
O69 Cs1 O51 150.7(11)
O93 Cs1 O52 144.2(7)
O53 Cs1 O52 161.6(6)
O69 Cs1 O52 99.3(12)
O51 Cs1 O52 53.3(6)
O93 Cs1 C70 100.7(7)
O53 Cs1 C70 147.1(6)
O69 Cs1 C70 50.2(12)
O51 Cs1 C70 100.7(6)
O52 Cs1 C70 49.9(7)
O93 Cs1 C57 82.3(6)
O53 Cs1 C57 84.9(5)
O69 Cs1 C57 109.8(10)
O51 Cs1 C57 83.7(5)
O52 Cs1 C57 91.7(6)
C70 Cs1 C57 113.9(6)
O93 Cs1 C76 104.1(6)
O53 Cs1 C76 86.9(4)
O69 Cs1 C76 85.5(10)
O51 Cs1 C76 85.4(4)
O52 Cs1 C76 91.5(6)
C70 Cs1 C76 80.2(6)
C57 Cs1 C76 163.6(6)
O93 Cs1 C58 67.3(6)
O53 Cs1 C58 62.6(5)
O69 Cs1 C58 108.4(11)
O51 Cs1 C58 93.9(5)
O52 Cs1 C58 113.8(6)
C70 Cs1 C58 131.3(6)
C57 Cs1 C58 22.5(5)
C76 Cs1 C58 147.7(5)
O93 Cs1 C66 87.6(6)
O53 Cs1 C66 64.7(4)
O69 Cs1 C66 86.6(10)
O51 Cs1 C66 95.2(4)
O52 Cs1 C66 113.4(6)
C70 Cs1 C66 98.1(6)
C57 Cs1 C66 147.7(6)
C76 Cs1 C66 22.4(5)
C58 Cs1 C66 126.8(5)
O93 Cs1 C75 126.3(6)
O53 Cs1 C75 96.9(5)
O69 Cs1 C75 104.2(10)
O51 Cs1 C75 62.6(4)
O52 Cs1 C75 75.6(6)
C70 Cs1 C75 82.7(6)
C57 Cs1 C75 145.2(6)
C76 Cs1 C75 23.0(5)
C58 Cs1 C75 143.5(5)
C66 Cs1 C75 39.6(5)
O93 Cs1 C54 104.5(6)
O53 Cs1 C54 95.7(5)
O69 Cs1 C54 127.2(10)
O51 Cs1 C54 61.6(5)
O52 Cs1 C54 75.6(6)
C70 Cs1 C54 111.9(6)
C57 Cs1 C54 22.5(5)
C76 Cs1 C54 146.0(5)
C58 Cs1 C54 39.7(6)
C66 Cs1 C54 144.4(5)
C75 Cs1 C54 124.0(5)
C96 Cl98 Cs1 150(2)
C39 O17 C38 120.7(16)
C41 O31 C30 115.8(17)
C55 O49 C56 108.6(15)
C77 O50 C90 112.5(14)
C95 O51 C78 111.7(17)
C95 O51 Cs1 130.3(13)
C78 O51 Cs1 118.0(13)
C79 O52 C84 122(4)
C79 O52 Cs1 108(2)
C84 O52 Cs1 125(3)
C94 O53 C86 110(2)
C94 O53 Cs1 129.1(12)
C86 O53 Cs1 121.2(16)
C68 O69 C100 123(6)
C68 O69 Cs1 116(4)
C100 O69 Cs1 113(4)
C63 O93 C62 122(4)
C63 O93 Cs1 122(3)
C62 O93 Cs1 115(2)
C12 N2 C9 108.7(16)
C33 N3 C35 107.5(18)
C16 N4 C20 108.6(17)
C23 N5 C32 110.4(16)
C10 C9 N2 109.6(19)
C10 C9 C42 131(2)
N2 C9 C42 118.9(18)
C9 C10 C11 106(2)
C12 C11 C10 107.8(19)
N2 C12 C11 107.4(19)
N2 C12 C43 122.7(18)
C11 C12 C43 129.7(19)
C39 C13 C14 119(2)
C15 C14 C13 120.9(19)
C14 C15 C45 119.0(18)
C14 C15 C43 120.9(17)
C45 C15 C43 119.8(17)
C44 C16 N4 108.8(17)
C44 C16 C43 131.0(18)
N4 C16 C43 119.5(18)
C39 C18 C45 121(2)
C20 C19 C44 107.7(18)
C19 C20 N4 108.4(16)
C19 C20 C21 130.0(18)
N4 C20 C21 121.6(18)
C23 C21 C20 112.1(17)
C23 C21 C40 109.5(17)
C20 C21 C40 108.0(17)
C23 C21 C22 110.0(17)
C20 C21 C22 107.4(16)
C40 C21 C22 109.8(18)
N5 C23 C24 106.8(19)
N5 C23 C21 120.5(18)
C24 C23 C21 132(2)
C23 C24 C25 108.3(19)
C32 C25 C24 105.3(18)
C27 C26 C30 120(2)
C26 C27 C29 121.2(19)
C47 C29 C27 116.7(18)
C47 C29 C46 119.9(17)
C27 C29 C46 123.3(16)
O31 C30 C48 122.5(18)
O31 C30 C26 115.9(19)
C48 C30 C26 121(2)
C25 C32 N5 109.1(17)
C25 C32 C46 129.1(17)
N5 C32 C46 120.1(16)
C34 C33 N3 109.8(17)
C34 C33 C46 130.4(18)
N3 C33 C46 119.4(19)
C33 C34 C36 108.2(17)
C36 C35 N3 108.6(16)
C36 C35 C42 131.4(18)
N3 C35 C42 119.6(18)
C35 C36 C34 105.8(17)
O17 C38 C90 114.2(16)
C13 C39 C18 120(2)
C13 C39 O17 122.4(18)
C18 C39 O17 117.3(18)
O31 C41 C56 110.4(19)
C8 C42 C35 109.1(17)
C8 C42 C9 112.7(19)
C35 C42 C9 114.4(17)
C8 C42 C7 107.0(17)
C35 C42 C7 106.4(17)
C9 C42 C7 106.6(17)
C12 C43 C15 113.6(17)
C12 C43 C16 110.1(16)
C15 C43 C16 109.4(16)
C12 C43 C37 108.4(16)
C15 C43 C37 108.4(16)
C16 C43 C37 106.6(17)
C16 C44 C19 106.5(18)
C15 C45 C18 120.3(19)
C32 C46 C29 105.9(17)
C32 C46 C33 114.9(15)
C29 C46 C33 111.0(15)
C32 C46 C28 111.5(15)
C29 C46 C28 108.3(15)
C33 C46 C28 105.2(17)
C29 C47 C48 122.7(18)
C47 C48 C30 117.4(18)
C57 C54 C92 119(2)
C57 C54 Cs1 71.0(13)
C92 C54 Cs1 93.9(13)
C92 C55 O49 118.5(18)
C92 C55 C91 124(2)
O49 C55 C91 117.5(19)
O49 C56 C41 107.6(17)
C54 C57 C58 125(2)
C54 C57 Cs1 86.5(13)
C58 C57 Cs1 82.7(13)
C91 C58 C57 118(2)
C91 C58 Cs1 94.9(13)
C57 C58 Cs1 74.8(13)
C91 C59 C60 112.5(19)
C89 C60 C94 117(2)
C89 C60 C59 118(2)
C94 C60 C59 124(2)
C100 C62 O93 83(3)
O93 C63 C86 117(4)
O93 C63 Cs1 42(2)
C86 C63 Cs1 83(3)
C94 C64 C87 118.5(19)
C94 C64 C65 122(2)
C87 C64 C65 119.5(18)
C67 C65 C64 114.4(17)
C76 C66 C67 122(2)
C76 C66 Cs1 74.5(12)
C67 C66 Cs1 93.4(11)
C77 C67 C65 123.8(19)
C77 C67 C66 117.3(19)
C65 C67 C66 118.9(19)
O69 C68 C85 119(6)
C85 C70 C108 109(3)
C85 C70 Cs1 112(2)
C108 C70 Cs1 116(2)
C80 C71 C72 121(2)
C95 C72 C71 117.8(19)
C95 C72 C73 123.2(19)
C71 C72 C73 119.0(17)
C74 C73 C72 117.8(17)
C77 C74 C75 121(2)
C77 C74 C73 121.2(18)
C75 C74 C73 118.1(19)
C76 C75 C74 117(2)
C76 C75 Cs1 72.0(12)
C74 C75 Cs1 93.0(12)
C66 C76 C75 122(2)
C66 C76 Cs1 83.1(12)
C75 C76 Cs1 85.1(12)
O50 C77 C74 117.5(18)
O50 C77 C67 122.3(18)
C74 C77 C67 120.1(19)
O51 C78 C79 106(2)
O52 C79 C78 105(3)
O52 C79 Cs1 53(2)
C78 C79 Cs1 88(2)
C71 C80 C82 119(2)
C82 C81 C95 116.5(19)
C82 C81 C83 118.7(18)
C95 C81 C83 125(2)
C81 C82 C80 120(2)
C92 C83 C81 112.5(18)
O52 C84 C108 112(6)
C70 C85 C68 116(4)
C63 C86 O53 117(4)
C64 C87 C88 121(2)
C89 C88 C87 120(2)
C60 C89 C88 120(2)
O50 C90 C38 111.7(18)
C58 C91 C55 118(2)
C58 C91 C59 118(2)
C55 C91 C59 125(2)
C55 C92 C54 117(2)
C55 C92 C83 123(2)
C54 C92 C83 120(2)
C64 C94 O53 119.7(18)
C64 C94 C60 124(2)
O53 C94 C60 116.5(18)
C72 C95 O51 119.3(18)
C72 C95 C81 125(2)
O51 C95 C81 115.6(18)
Cl98 C96 Cl97 116(3)
C62 C100 O69 103(5)
Cl3 C102 Cl5 134(6)
Cl3 C102 Cl4 128(6)
Cl5 C102 Cl4 89(4)
C70 C108 C84 112(5)

loop_
_geom_bond_atom_site_label_1
_geom_bond_atom_site_label_2
_geom_bond_distance
Cs1 O93 3.07(3)
Cs1 O53 3.068(15)
Cs1 O69 3.16(5)
Cs1 O51 3.168(15)
Cs1 O52 3.16(3)
Cs1 C70 3.35(3)
Cs1 C57 3.43(2)
Cs1 C76 3.434(19)
Cs1 C58 3.52(2)
Cs1 C66 3.54(2)
Cs1 C75 3.60(2)
Cs1 C54 3.62(2)
Cl97 C96 1.74(5)
Cl98 C96 1.65(5)
Cl3 C102 1.08(9)
Cl4 C102 2.11(8)
Cl5 C102 2.05(9)
O17 C39 1.38(2)
O17 C38 1.44(2)
O31 C41 1.36(3)
O31 C30 1.39(3)
O49 C55 1.38(2)
O49 C56 1.45(2)
O50 C77 1.36(2)
O50 C90 1.46(2)
O51 C95 1.42(3)
O51 C78 1.46(3)
O52 C79 1.29(4)
O52 C84 1.50(8)
O53 C94 1.43(3)
O53 C86 1.44(3)
O69 C68 1.36(7)
O69 C100 1.66(7)
O93 C63 1.31(5)
O93 C62 1.56(5)
N2 C12 1.38(2)
N2 C9 1.38(3)
N3 C33 1.40(2)
N3 C35 1.41(2)
N4 C16 1.40(2)
N4 C20 1.39(2)
N5 C23 1.39(3)
N5 C32 1.36(2)
C7 C42 1.61(3)
C8 C42 1.54(3)
C9 C10 1.37(3)
C9 C42 1.53(3)
C10 C11 1.43(3)
C11 C12 1.40(3)
C12 C43 1.51(3)
C13 C39 1.38(3)
C13 C14 1.43(3)
C14 C15 1.39(3)
C15 C45 1.37(3)
C15 C43 1.53(3)
C16 C44 1.39(3)
C16 C43 1.52(3)
C18 C39 1.38(3)
C18 C45 1.41(3)
C19 C20 1.39(3)
C19 C44 1.44(3)
C20 C21 1.51(3)
C21 C23 1.49(3)
C21 C40 1.54(3)
C21 C22 1.59(3)
C23 C24 1.37(3)
C24 C25 1.47(3)
C25 C32 1.39(3)
C26 C27 1.36(3)
C26 C30 1.38(3)
C27 C29 1.43(3)
C28 C46 1.59(3)
C29 C47 1.38(3)
C29 C46 1.54(3)
C30 C48 1.39(3)
C32 C46 1.50(3)
C33 C34 1.35(3)
C33 C46 1.53(3)
C34 C36 1.46(3)
C35 C36 1.40(3)
C35 C42 1.49(3)
C37 C43 1.56(3)
C38 C90 1.55(3)
C41 C56 1.56(3)
C47 C48 1.42(3)
C54 C57 1.39(3)
C54 C92 1.42(3)
C55 C92 1.40(3)
C55 C91 1.39(3)
C57 C58 1.36(3)
C58 C91 1.43(3)
C59 C91 1.51(3)
C59 C60 1.56(3)
C60 C89 1.43(3)
C60 C94 1.39(3)
C62 C100 1.59(6)
C63 C86 1.45(5)
C64 C94 1.35(3)
C64 C87 1.40(3)
C64 C65 1.55(3)
C65 C67 1.47(3)
C66 C76 1.36(3)
C66 C67 1.42(3)
C67 C77 1.43(3)
C68 C85 1.53(7)
C70 C85 1.31(4)
C70 C108 1.38(4)
C71 C80 1.38(3)
C71 C72 1.36(3)
C72 C95 1.34(3)
C72 C73 1.53(3)
C73 C74 1.50(3)
C74 C77 1.39(3)
C74 C75 1.44(3)
C75 C76 1.41(3)
C78 C79 1.62(5)
C80 C82 1.42(3)
C81 C82 1.37(3)
C81 C95 1.38(3)
C81 C83 1.55(3)
C83 C92 1.51(3)
C84 C108 1.37(7)
C87 C88 1.40(3)
C88 C89 1.39(3)
O107 C106 1.43(3)
